data_4110990
loop_
_publ_author_name
'Weston R. Judd'
'Sooho Ban'
'Jeffrey Aub\'e'

_publ_contact_author
; 
   Prof. Jeffrey Aub\'e 
   Department of Medicinal Chemistry 
   University of Kansas 
   Malott Hall, Room 4070 
   1251 Wescoe Hall Dr. 
   Lawrence, KS  66045-7582  USA 
;
_publ_contact_author_email jaube@ku.edu
_publ_contact_author_fax 1(785)8645326
_publ_contact_author_phone 1(785)8644496
_publ_section_title
;
 Remote Control of Diastereoselectivity in Intramolecular Reactions of
 Chiral Allylsilanes
;
_journal_name_full 'Journal of the American Chemical Society'
_journal_page_first 13736
_journal_page_last 13741
_journal_paper_doi 10.1021/ja063411+
_journal_volume 128
_journal_year 2006
_chemical_absolute_configuration ad
_chemical_formula_moiety 'C30 H24 Br3 N O5'
_chemical_formula_sum 'C30 H24 Br3 N O5'
_chemical_formula_weight 718.23
_chemical_name_systematic
; 
 ? 
;
_space_group_IT_number 19
_symmetry_cell_setting orthorhombic
_symmetry_space_group_name_Hall 'P 2ac 2ab'
_symmetry_space_group_name_H-M 'P 21 21 21'
_atom_sites_solution_hydrogens geom
_atom_sites_solution_primary direct
_atom_sites_solution_secondary difmap
_audit_creation_method SHELXL-97
_cell_angle_alpha 90.00
_cell_angle_beta 90.00
_cell_angle_gamma 90.00
_cell_formula_units_Z 4
_cell_length_a 7.1855(10)
_cell_length_b 14.852(2)
_cell_length_c 25.812(4)
_cell_measurement_reflns_used 9893
_cell_measurement_temperature 100(2)
_cell_measurement_theta_max 30.00
_cell_measurement_theta_min 2.73
_cell_volume 2754.6(7)
_computing_cell_refinement 'Bruker SMART'
_computing_data_collection 'Bruker SMART'
_computing_data_reduction 'Bruker SAINT'
_computing_molecular_graphics 'SHELXTL (Sheldrick, 2000)'
_computing_publication_material 'SHELXTL (Sheldrick, 2000)'
_computing_structure_refinement 'SHELXTL (Sheldrick, 2000)'
_computing_structure_solution 'SHELXTL (Sheldrick, 2000)'
_diffrn_ambient_temperature 100(2)
_diffrn_measured_fraction_theta_full 0.999
_diffrn_measured_fraction_theta_max 0.997
_diffrn_measurement_device_type 'CCD area detector'
_diffrn_measurement_method '\w scan frames'
_diffrn_radiation_monochromator graphite
_diffrn_radiation_source 'fine-focus sealed tube'
_diffrn_radiation_type MoK\a
_diffrn_radiation_wavelength 0.71073
_diffrn_reflns_av_R_equivalents 0.0320
_diffrn_reflns_av_sigmaI/netI 0.0376
_diffrn_reflns_limit_h_max 10
_diffrn_reflns_limit_h_min -9
_diffrn_reflns_limit_k_max 20
_diffrn_reflns_limit_k_min -20
_diffrn_reflns_limit_l_max 36
_diffrn_reflns_limit_l_min -25
_diffrn_reflns_number 22992
_diffrn_reflns_theta_full 26.00
_diffrn_reflns_theta_max 30.04
_diffrn_reflns_theta_min 2.09
_diffrn_standards_decay_% 0.13
_diffrn_standards_number 286
_exptl_absorpt_coefficient_mu 4.435
_exptl_absorpt_correction_T_max 0.843
_exptl_absorpt_correction_T_min 0.277
_exptl_absorpt_correction_type multi-scan
_exptl_absorpt_process_details 'SADABS (Sheldrick, 2002)'
_exptl_crystal_colour colorless
_exptl_crystal_density_diffrn 1.732
_exptl_crystal_description plate
_exptl_crystal_F_000 1424
_exptl_crystal_size_max 0.39
_exptl_crystal_size_mid 0.19
_exptl_crystal_size_min 0.04
_refine_diff_density_max 1.423
_refine_diff_density_min -0.415
_refine_diff_density_rms 0.106
_refine_ls_abs_structure_details 'Flack H D (1983), Acta Cryst. A39, 876-881'
_refine_ls_abs_structure_Flack -0.012(6)
_refine_ls_extinction_method none
_refine_ls_goodness_of_fit_ref 1.016
_refine_ls_hydrogen_treatment constr
_refine_ls_matrix_type full
_refine_ls_number_parameters 352
_refine_ls_number_reflns 7977
_refine_ls_number_restraints 0
_refine_ls_restrained_S_all 1.016
_refine_ls_R_factor_all 0.0375
_refine_ls_R_factor_gt 0.0326
_refine_ls_shift/su_max 0.003
_refine_ls_shift/su_mean 0.000
_refine_ls_structure_factor_coef Fsqd
_refine_ls_weighting_details 'calc w=1/[\s^2^(Fo^2^)+(0.0480P)^2^] where P=(Fo^2^+2Fc^2^)/3'
_refine_ls_weighting_scheme calc
_refine_ls_wR_factor_gt 0.0749
_refine_ls_wR_factor_ref 0.0768
_reflns_number_gt 7249
_reflns_number_total 7977
_reflns_threshold_expression I>2\s(I)
_cod_data_source_file ja063411si20060516_113508_1.cif
_cod_data_source_block compound_32_
_cod_database_code 4110990

loop_
_symmetry_equiv_pos_as_xyz
'x, y, z'
'-x+1/2, -y, z+1/2'
'-x, y+1/2, -z+1/2'
'x+1/2, -y+1/2, -z'

loop_
_atom_site_label
_atom_site_type_symbol
_atom_site_fract_x
_atom_site_fract_y
_atom_site_fract_z
_atom_site_U_iso_or_equiv
_atom_site_adp_type
_atom_site_occupancy
_atom_site_symmetry_multiplicity
_atom_site_calc_flag
_atom_site_refinement_flags
Br1 Br -0.34188(4) 0.250280(16) 0.535925(11) 0.02305(6) Uani 1 1 d .
Br2 Br 1.30419(4) 1.224352(18) 0.647751(14) 0.02998(8) Uani 1 1 d .
Br3 Br 0.62612(4) 0.998353(18) 1.052516(10) 0.02265(6) Uani 1 1 d .
N1 N 0.2239(3) 0.87642(13) 0.71152(9) 0.0175(4) Uani 1 1 d .
C2 C 0.3480(4) 0.92207(15) 0.74099(10) 0.0167(5) Uani 1 1 d .
C3 C 0.5083(4) 0.96472(16) 0.71228(10) 0.0161(5) Uani 1 1 d .
C4 C 0.5150(4) 0.95444(16) 0.65386(10) 0.0186(5) Uani 1 1 d .
H4A H 0.6455 0.9587 0.6418 0.022 Uiso 1 1 calc R
H4B H 0.4432 1.0036 0.6374 0.022 Uiso 1 1 calc R
C5 C 0.4333(4) 0.86354(16) 0.63802(10) 0.0175(5) Uani 1 1 d .
H5A H 0.4412 0.8559 0.6000 0.021 Uiso 1 1 calc R
H5B H 0.5033 0.8140 0.6547 0.021 Uiso 1 1 calc R
C6 C 0.2327(4) 0.86187(15) 0.65522(10) 0.0164(5) Uani 1 1 d .
H6 H 0.1637 0.9114 0.6374 0.020 Uiso 1 1 calc R
C7 C 0.1230(4) 0.77357(15) 0.64901(10) 0.0178(5) Uani 1 1 d .
H7 H 0.2035 0.7221 0.6600 0.021 Uiso 1 1 calc R
C8 C -0.0326(4) 0.78620(17) 0.68869(11) 0.0207(5) Uani 1 1 d .
H8A H -0.1291 0.8280 0.6756 0.025 Uiso 1 1 calc R
H8B H -0.0916 0.7280 0.6975 0.025 Uiso 1 1 calc R
C9 C 0.0687(4) 0.82583(17) 0.73517(11) 0.0211(5) Uani 1 1 d .
H9A H -0.0138 0.8663 0.7552 0.025 Uiso 1 1 calc R
H9B H 0.1156 0.7778 0.7583 0.025 Uiso 1 1 calc R
C10 C 0.0624(4) 0.75912(16) 0.59318(10) 0.0212(5) Uani 1 1 d .
H10A H -0.0357 0.8028 0.5835 0.025 Uiso 1 1 calc R
H10B H 0.1692 0.7667 0.5693 0.025 Uiso 1 1 calc R
O11 O -0.0086(3) 0.66756(11) 0.59061(7) 0.0193(4) Uani 1 1 d .
C12 C -0.0376(4) 0.63590(16) 0.54268(11) 0.0185(5) Uani 1 1 d .
O13 O -0.0172(3) 0.68016(12) 0.50401(8) 0.0263(4) Uani 1 1 d .
C14 C -0.1001(3) 0.54053(16) 0.54336(11) 0.0174(5) Uani 1 1 d .
C15 C -0.1437(3) 0.49489(16) 0.58919(10) 0.0175(4) Uani 1 1 d .
H15 H -0.1276 0.5240 0.6217 0.021 Uiso 1 1 calc R
C16 C -0.2105(4) 0.40719(16) 0.58745(10) 0.0180(5) Uani 1 1 d .
H16 H -0.2402 0.3758 0.6184 0.022 Uiso 1 1 calc R
C17 C -0.2328(3) 0.36643(15) 0.53954(12) 0.0184(5) Uani 1 1 d .
C18 C -0.1857(4) 0.40893(16) 0.49362(10) 0.0184(5) Uani 1 1 d .
H18 H -0.1984 0.3787 0.4614 0.022 Uiso 1 1 calc R
C19 C -0.1195(3) 0.49704(17) 0.49581(10) 0.0181(5) Uani 1 1 d .
H19 H -0.0873 0.5276 0.4647 0.022 Uiso 1 1 calc R
O20 O 0.3255(3) 0.92812(12) 0.78819(7) 0.0224(4) Uani 1 1 d .
C21 C 0.6455(4) 1.00906(15) 0.73728(9) 0.0155(4) Uani 1 1 d .
C22 C 0.8019(4) 1.06080(15) 0.71465(10) 0.0161(5) Uani 1 1 d .
C23 C 0.7818(4) 1.11305(16) 0.67013(10) 0.0174(5) Uani 1 1 d .
H23 H 0.6646 1.1154 0.6531 0.021 Uiso 1 1 calc R
C24 C 0.9314(4) 1.16194(15) 0.65020(11) 0.0192(5) Uani 1 1 d .
H24 H 0.9167 1.1974 0.6198 0.023 Uiso 1 1 calc R
C25 C 1.1008(4) 1.15806(16) 0.67519(11) 0.0189(5) Uani 1 1 d .
C26 C 1.1252(4) 1.10859(16) 0.72045(11) 0.0198(5) Uani 1 1 d .
H26 H 1.2420 1.1078 0.7377 0.024 Uiso 1 1 calc R
C27 C 0.9756(4) 1.06057(16) 0.73981(11) 0.0181(5) Uani 1 1 d .
H27 H 0.9905 1.0267 0.7708 0.022 Uiso 1 1 calc R
O28 O 0.6588(3) 1.00281(11) 0.79135(6) 0.0171(3) Uani 1 1 d .
C29 C 0.5726(3) 1.06840(15) 0.81921(10) 0.0153(5) Uani 1 1 d .
O30 O 0.4955(3) 1.13169(12) 0.79994(7) 0.0213(4) Uani 1 1 d .
C31 C 0.5928(3) 1.05114(15) 0.87532(10) 0.0144(5) Uani 1 1 d .
C32 C 0.6619(4) 0.96952(15) 0.89399(10) 0.0174(5) Uani 1 1 d .
H32 H 0.7012 0.9244 0.8703 0.021 Uiso 1 1 calc R
C33 C 0.6734(4) 0.95403(16) 0.94648(10) 0.0186(5) Uani 1 1 d .
H33 H 0.7198 0.8984 0.9592 0.022 Uiso 1 1 calc R
C34 C 0.6159(4) 1.02131(16) 0.98069(10) 0.0168(5) Uani 1 1 d .
C35 C 0.5491(4) 1.10385(16) 0.96288(11) 0.0181(5) Uani 1 1 d .
H35 H 0.5123 1.1495 0.9866 0.022 Uiso 1 1 calc R
C36 C 0.5376(4) 1.11781(16) 0.91024(10) 0.0167(5) Uani 1 1 d .
H36 H 0.4916 1.1735 0.8975 0.020 Uiso 1 1 calc R

loop_
_atom_site_aniso_label
_atom_site_aniso_U_11
_atom_site_aniso_U_22
_atom_site_aniso_U_33
_atom_site_aniso_U_23
_atom_site_aniso_U_13
_atom_site_aniso_U_12
Br1 0.02550(13) 0.01836(10) 0.02528(14) -0.00295(10) 0.00041(11) -0.00397(9)
Br2 0.02179(13) 0.02552(13) 0.04263(19) 0.00598(12) 0.00562(13) -0.00475(10)
Br3 0.02783(13) 0.02947(12) 0.01063(11) 0.00132(10) -0.00230(10) 0.00056(11)
N1 0.0208(11) 0.0171(9) 0.0146(11) -0.0002(8) 0.0010(9) -0.0046(8)
C2 0.0215(13) 0.0155(10) 0.0131(11) -0.0004(8) 0.0014(10) -0.0005(9)
C3 0.0203(12) 0.0158(10) 0.0122(12) 0.0003(9) 0.0017(10) -0.0009(9)
C4 0.0240(12) 0.0198(11) 0.0120(12) -0.0022(9) 0.0007(11) -0.0041(9)
C5 0.0225(12) 0.0185(10) 0.0114(12) -0.0015(9) 0.0005(10) -0.0033(9)
C6 0.0230(12) 0.0141(10) 0.0120(12) -0.0006(8) -0.0024(10) -0.0003(8)
C7 0.0215(11) 0.0148(9) 0.0172(12) -0.0002(9) -0.0036(11) -0.0029(8)
C8 0.0213(12) 0.0179(11) 0.0230(14) 0.0019(10) -0.0020(11) -0.0045(9)
C9 0.0250(13) 0.0202(11) 0.0179(13) 0.0009(9) 0.0026(11) -0.0069(10)
C10 0.0285(13) 0.0176(11) 0.0174(13) 0.0001(9) -0.0053(11) -0.0055(10)
O11 0.0236(10) 0.0186(8) 0.0157(10) 0.0002(7) -0.0035(8) -0.0047(7)
C12 0.0192(12) 0.0176(11) 0.0187(14) -0.0026(9) -0.0014(11) 0.0018(9)
O13 0.0402(12) 0.0211(9) 0.0177(10) 0.0023(7) -0.0056(9) -0.0031(8)
C14 0.0147(11) 0.0171(10) 0.0203(14) -0.0023(9) -0.0022(10) 0.0029(8)
C15 0.0158(11) 0.0218(10) 0.0148(11) -0.0030(9) 0.0000(9) 0.0032(9)
C16 0.0176(12) 0.0209(11) 0.0155(12) 0.0011(9) 0.0013(10) 0.0017(9)
C17 0.0133(11) 0.0184(11) 0.0235(14) -0.0003(9) 0.0001(10) 0.0010(8)
C18 0.0191(12) 0.0208(11) 0.0154(12) -0.0039(9) -0.0007(10) 0.0015(9)
C19 0.0188(11) 0.0209(11) 0.0146(11) -0.0008(9) 0.0000(10) 0.0024(10)
O20 0.0270(10) 0.0275(9) 0.0125(9) -0.0010(7) 0.0032(8) -0.0068(8)
C21 0.0226(12) 0.0165(10) 0.0074(9) -0.0018(8) 0.0013(9) 0.0025(9)
C22 0.0197(12) 0.0161(10) 0.0125(11) -0.0041(8) -0.0002(10) -0.0001(9)
C23 0.0182(12) 0.0183(10) 0.0155(13) -0.0030(9) -0.0023(10) -0.0014(9)
C24 0.0239(12) 0.0165(10) 0.0170(13) 0.0018(9) 0.0016(11) -0.0009(9)
C25 0.0184(12) 0.0156(10) 0.0228(14) -0.0033(9) 0.0066(11) -0.0021(9)
C26 0.0182(12) 0.0198(11) 0.0214(13) -0.0063(9) -0.0031(11) 0.0020(9)
C27 0.0215(12) 0.0177(11) 0.0152(13) -0.0016(9) -0.0018(10) -0.0002(9)
O28 0.0220(9) 0.0202(7) 0.0090(7) -0.0010(6) -0.0005(7) 0.0002(7)
C29 0.0157(11) 0.0172(10) 0.0129(12) -0.0012(8) 0.0008(9) -0.0068(8)
O30 0.0304(11) 0.0186(8) 0.0149(9) 0.0019(7) -0.0024(8) 0.0011(7)
C31 0.0144(11) 0.0169(10) 0.0119(11) 0.0003(8) -0.0008(9) -0.0042(8)
C32 0.0174(12) 0.0165(10) 0.0182(12) -0.0020(9) 0.0001(11) -0.0026(9)
C33 0.0207(12) 0.0177(10) 0.0174(12) 0.0020(9) -0.0015(11) -0.0009(9)
C34 0.0161(11) 0.0244(11) 0.0098(10) 0.0015(8) -0.0007(9) -0.0038(9)
C35 0.0221(12) 0.0181(10) 0.0142(12) -0.0040(9) 0.0007(11) -0.0023(9)
C36 0.0196(12) 0.0163(10) 0.0142(12) 0.0013(9) 0.0002(10) -0.0020(9)

loop_
_atom_type_symbol
_atom_type_description
_atom_type_scat_dispersion_real
_atom_type_scat_dispersion_imag
_atom_type_scat_source
C C 0.0033 0.0016 'International Tables Vol C Tables 4.2.6.8 and 6.1.1.4'
H H 0.0000 0.0000 'International Tables Vol C Tables 4.2.6.8 and 6.1.1.4'
N N 0.0061 0.0033 'International Tables Vol C Tables 4.2.6.8 and 6.1.1.4'
O O 0.0106 0.0060 'International Tables Vol C Tables 4.2.6.8 and 6.1.1.4'
Br Br -0.2901 2.4595 'International Tables Vol C Tables 4.2.6.8 and 6.1.1.4'

loop_
_geom_angle_atom_site_label_1
_geom_angle_atom_site_label_2
_geom_angle_atom_site_label_3
_geom_angle
C2 N1 C6 126.9(2)
C2 N1 C9 121.3(2)
C6 N1 C9 111.5(2)
O20 C2 N1 120.4(2)
O20 C2 C3 123.7(2)
N1 C2 C3 115.9(2)
C21 C3 C2 121.8(2)
C21 C3 C4 120.1(2)
C2 C3 C4 118.1(2)
C3 C4 C5 110.1(2)
C3 C4 H4A 109.6
C5 C4 H4A 109.6
C3 C4 H4B 109.6
C5 C4 H4B 109.6
H4A C4 H4B 108.2
C6 C5 C4 107.6(2)
C6 C5 H5A 110.2
C4 C5 H5A 110.2
C6 C5 H5B 110.2
C4 C5 H5B 110.2
H5A C5 H5B 108.5
N1 C6 C5 109.2(2)
N1 C6 C7 101.92(19)
C5 C6 C7 118.2(2)
N1 C6 H6 109.0
C5 C6 H6 109.0
C7 C6 H6 109.0
C10 C7 C8 116.3(2)
C10 C7 C6 111.5(2)
C8 C7 C6 101.55(19)
C10 C7 H7 109.1
C8 C7 H7 109.1
C6 C7 H7 109.1
C9 C8 C7 103.1(2)
C9 C8 H8A 111.2
C7 C8 H8A 111.2
C9 C8 H8B 111.2
C7 C8 H8B 111.2
H8A C8 H8B 109.1
N1 C9 C8 103.4(2)
N1 C9 H9A 111.1
C8 C9 H9A 111.1
N1 C9 H9B 111.1
C8 C9 H9B 111.1
H9A C9 H9B 109.0
O11 C10 C7 106.00(19)
O11 C10 H10A 110.5
C7 C10 H10A 110.5
O11 C10 H10B 110.5
C7 C10 H10B 110.5
H10A C10 H10B 108.7
C12 O11 C10 115.15(19)
O13 C12 O11 123.7(2)
O13 C12 C14 124.5(2)
O11 C12 C14 111.8(2)
C19 C14 C15 119.9(2)
C19 C14 C12 117.5(2)
C15 C14 C12 122.7(2)
C16 C15 C14 120.3(2)
C16 C15 H15 119.9
C14 C15 H15 119.9
C17 C16 C15 118.6(2)
C17 C16 H16 120.7
C15 C16 H16 120.7
C18 C17 C16 122.4(2)
C18 C17 Br1 118.2(2)
C16 C17 Br1 119.3(2)
C17 C18 C19 118.5(2)
C17 C18 H18 120.8
C19 C18 H18 120.8
C18 C19 C14 120.3(2)
C18 C19 H19 119.8
C14 C19 H19 119.8
C3 C21 O28 119.6(2)
C3 C21 C22 128.2(2)
O28 C21 C22 112.0(2)
C23 C22 C27 118.3(2)
C23 C22 C21 122.3(2)
C27 C22 C21 119.3(2)
C22 C23 C24 120.9(2)
C22 C23 H23 119.6
C24 C23 H23 119.6
C25 C24 C23 119.1(2)
C25 C24 H24 120.5
C23 C24 H24 120.5
C24 C25 C26 121.7(2)
C24 C25 Br2 118.9(2)
C26 C25 Br2 119.4(2)
C27 C26 C25 118.6(2)
C27 C26 H26 120.7
C25 C26 H26 120.7
C26 C27 C22 121.4(2)
C26 C27 H27 119.3
C22 C27 H27 119.3
C29 O28 C21 116.59(19)
O30 C29 O28 123.6(2)
O30 C29 C31 126.0(2)
O28 C29 C31 110.4(2)
C32 C31 C36 119.6(2)
C32 C31 C29 121.6(2)
C36 C31 C29 118.8(2)
C33 C32 C31 120.4(2)
C33 C32 H32 119.8
C31 C32 H32 119.8
C32 C33 C34 119.0(2)
C32 C33 H33 120.5
C34 C33 H33 120.5
C35 C34 C33 121.5(2)
C35 C34 Br3 119.8(2)
C33 C34 Br3 118.73(19)
C36 C35 C34 118.6(2)
C36 C35 H35 120.7
C34 C35 H35 120.7
C35 C36 C31 120.9(2)
C35 C36 H36 119.6
C31 C36 H36 119.6

loop_
_geom_bond_atom_site_label_1
_geom_bond_atom_site_label_2
_geom_bond_distance
Br1 C17 1.897(2)
Br2 C25 1.899(3)
Br3 C34 1.886(3)
N1 C2 1.354(3)
N1 C6 1.471(3)
N1 C9 1.477(3)
C2 O20 1.232(3)
C2 C3 1.509(4)
C3 C21 1.350(4)
C3 C4 1.516(4)
C4 C5 1.528(3)
C4 H4A 0.9900
C4 H4B 0.9900
C5 C6 1.509(4)
C5 H5A 0.9900
C5 H5B 0.9900
C6 C7 1.538(3)
C6 H6 1.0000
C7 C10 1.521(4)
C7 C8 1.528(4)
C7 H7 1.0000
C8 C9 1.522(4)
C8 H8A 0.9900
C8 H8B 0.9900
C9 H9A 0.9900
C9 H9B 0.9900
C10 O11 1.454(3)
C10 H10A 0.9900
C10 H10B 0.9900
O11 C12 1.340(3)
C12 O13 1.204(3)
C12 C14 1.486(3)
C14 C19 1.394(3)
C14 C15 1.399(4)
C15 C16 1.389(3)
C15 H15 0.9500
C16 C17 1.386(4)
C16 H16 0.9500
C17 C18 1.385(4)
C18 C19 1.394(3)
C18 H18 0.9500
C19 H19 0.9500
C21 O28 1.402(3)
C21 C22 1.481(3)
C22 C23 1.394(4)
C22 C27 1.407(4)
C23 C24 1.396(3)
C23 H23 0.9500
C24 C25 1.379(4)
C24 H24 0.9500
C25 C26 1.391(4)
C26 C27 1.383(4)
C26 H26 0.9500
C27 H27 0.9500
O28 C29 1.360(3)
C29 O30 1.199(3)
C29 C31 1.478(3)
C31 C32 1.396(3)
C31 C36 1.396(3)
C32 C33 1.377(4)
C32 H32 0.9500
C33 C34 1.396(4)
C33 H33 0.9500
C34 C35 1.395(3)
C35 C36 1.377(4)
C35 H35 0.9500
C36 H36 0.9500

loop_
_geom_torsion_atom_site_label_1
_geom_torsion_atom_site_label_2
_geom_torsion_atom_site_label_3
_geom_torsion_atom_site_label_4
_geom_torsion
C6 N1 C2 O20 -178.9(2)
C9 N1 C2 O20 -5.7(4)
C6 N1 C2 C3 2.1(3)
C9 N1 C2 C3 175.3(2)
O20 C2 C3 C21 3.7(4)
N1 C2 C3 C21 -177.3(2)
O20 C2 C3 C4 -178.0(2)
N1 C2 C3 C4 1.0(3)
C21 C3 C4 C5 145.2(2)
C2 C3 C4 C5 -33.2(3)
C3 C4 C5 C6 61.6(3)
C2 N1 C6 C5 27.5(3)
C9 N1 C6 C5 -146.3(2)
C2 N1 C6 C7 153.3(2)
C9 N1 C6 C7 -20.5(2)
C4 C5 C6 N1 -57.9(3)
C4 C5 C6 C7 -173.7(2)
N1 C6 C7 C10 162.7(2)
C5 C6 C7 C10 -77.6(3)
N1 C6 C7 C8 38.2(2)
C5 C6 C7 C8 157.9(2)
C10 C7 C8 C9 -163.8(2)
C6 C7 C8 C9 -42.6(2)
C2 N1 C9 C8 180.0(2)
C6 N1 C9 C8 -5.9(3)
C7 C8 C9 N1 30.1(2)
C8 C7 C10 O11 -74.3(3)
C6 C7 C10 O11 170.0(2)
C7 C10 O11 C12 -168.2(2)
C10 O11 C12 O13 -4.0(4)
C10 O11 C12 C14 176.9(2)
O13 C12 C14 C19 6.4(4)
O11 C12 C14 C19 -174.5(2)
O13 C12 C14 C15 -172.0(3)
O11 C12 C14 C15 7.1(3)
C19 C14 C15 C16 -1.6(4)
C12 C14 C15 C16 176.7(2)
C14 C15 C16 C17 -0.1(4)
C15 C16 C17 C18 2.0(4)
C15 C16 C17 Br1 -175.12(18)
C16 C17 C18 C19 -2.2(4)
Br1 C17 C18 C19 174.94(18)
C17 C18 C19 C14 0.5(4)
C15 C14 C19 C18 1.4(4)
C12 C14 C19 C18 -177.1(2)
C2 C3 C21 O28 11.2(3)
C4 C3 C21 O28 -167.1(2)
C2 C3 C21 C22 -174.2(2)
C4 C3 C21 C22 7.5(4)
C3 C21 C22 C23 37.1(4)
O28 C21 C22 C23 -147.9(2)
C3 C21 C22 C27 -145.5(3)
O28 C21 C22 C27 29.5(3)
C27 C22 C23 C24 1.7(4)
C21 C22 C23 C24 179.1(2)
C22 C23 C24 C25 0.0(4)
C23 C24 C25 C26 -1.7(4)
C23 C24 C25 Br2 179.76(18)
C24 C25 C26 C27 1.6(4)
Br2 C25 C26 C27 -179.87(18)
C25 C26 C27 C22 0.2(4)
C23 C22 C27 C26 -1.8(4)
C21 C22 C27 C26 -179.3(2)
C3 C21 O28 C29 -93.6(3)
C22 C21 O28 C29 91.0(2)
C21 O28 C29 O30 -3.6(3)
C21 O28 C29 C31 178.0(2)
O30 C29 C31 C32 170.9(2)
O28 C29 C31 C32 -10.7(3)
O30 C29 C31 C36 -7.8(4)
O28 C29 C31 C36 170.6(2)
C36 C31 C32 C33 0.9(4)
C29 C31 C32 C33 -177.8(2)
C31 C32 C33 C34 -0.3(4)
C32 C33 C34 C35 -0.7(4)
C32 C33 C34 Br3 178.38(19)
C33 C34 C35 C36 1.0(4)
Br3 C34 C35 C36 -177.99(19)
C34 C35 C36 C31 -0.4(4)
C32 C31 C36 C35 -0.5(4)
C29 C31 C36 C35 178.2(2)
